data_1548104
loop_
_publ_author_name
'Rashchenko, Sergey V.'
'Seryotkin, Yurii V.'
'Bakakin, Vladimir V.'

_publ_section_title
;
 An X-ray single crystal study of alkaline cations influence on laumontite
 hydration ability: II. Pressure-induced hydration of Na,K-rich laumontite
;
_journal_name_full 'Microporous and Mesoporous Materials'
_journal_page_first 126
_journal_paper_doi 10.1016/j.micromeso.2012.04.029
_journal_volume 159
_journal_year 2012
_chemical_formula_sum 'Al7.93 Ca2.73 H31.08 K1.03 Na1.44 O63.54 Si16.07'
_chemical_formula_weight 1896.11
_chemical_name_systematic
;
 ?
;
_space_group_IT_number 12
_symmetry_space_group_name_Hall '-C 2y'
_symmetry_space_group_name_H-M 'C 1 2/m 1'
_atom_sites_solution_hydrogens geom
_atom_sites_solution_primary direct
_atom_sites_solution_secondary difmap
_audit_creation_method SHELXL-97
_cell_angle_alpha 90.00
_cell_angle_beta 110.205(13)
_cell_angle_gamma 90.00
_cell_formula_units_Z 1
_cell_length_a 14.813(3)
_cell_length_b 13.1377(19)
_cell_length_c 7.5143(6)
_cell_measurement_temperature 293(2)
_cell_volume 1372.4(4)
_computing_structure_refinement 'SHELXL-97 (Sheldrick, 1997)'
_diffrn_ambient_pressure 570(50)
_diffrn_ambient_temperature 293(2)
_diffrn_measured_fraction_theta_full 0.439
_diffrn_measured_fraction_theta_max 0.439
_diffrn_radiation_monochromator graphite
_diffrn_radiation_source 'fine-focus sealed tube'
_diffrn_radiation_type MoK\a
_diffrn_radiation_wavelength 0.71073
_diffrn_reflns_av_R_equivalents 0.0693
_diffrn_reflns_av_sigmaI/netI 0.0657
_diffrn_reflns_limit_h_max 17
_diffrn_reflns_limit_h_min -17
_diffrn_reflns_limit_k_max 13
_diffrn_reflns_limit_k_min -14
_diffrn_reflns_limit_l_max 10
_diffrn_reflns_limit_l_min -10
_diffrn_reflns_number 6485
_diffrn_reflns_theta_full 31.14
_diffrn_reflns_theta_max 31.14
_diffrn_reflns_theta_min 3.16
_exptl_absorpt_coefficient_mu 0.993
_exptl_crystal_density_diffrn 2.294
_exptl_crystal_density_method 'not measured'
_exptl_crystal_F_000 957
_refine_diff_density_max 0.516
_refine_diff_density_min -0.425
_refine_diff_density_rms 0.106
_refine_ls_extinction_method none
_refine_ls_goodness_of_fit_ref 1.089
_refine_ls_hydrogen_treatment mixed
_refine_ls_matrix_type full
_refine_ls_number_parameters 125
_refine_ls_number_reflns 1011
_refine_ls_number_restraints 0
_refine_ls_restrained_S_all 1.089
_refine_ls_R_factor_all 0.0787
_refine_ls_R_factor_gt 0.0457
_refine_ls_shift/su_max 0.000
_refine_ls_shift/su_mean 0.000
_refine_ls_structure_factor_coef Fsqd
_refine_ls_weighting_details 'calc w=1/[\s^2^(Fo^2^)+(0.0707P)^2^+0.0000P] where P=(Fo^2^+2Fc^2^)/3'
_refine_ls_weighting_scheme calc
_refine_ls_wR_factor_gt 0.1162
_refine_ls_wR_factor_ref 0.1255
_reflns_number_gt 682
_reflns_number_total 1011
_reflns_threshold_expression >2sigma(I)
_cod_data_source_file lg_062_lau_abs_out.cif
_cod_data_source_block shelxl
_cod_original_formula_sum 'H31.08 Al7.93 Ca2.73 K1.03 Na1.44 O63.54 Si16.07'
_cod_database_code 1548104

loop_
_symmetry_equiv_pos_as_xyz
'x, y, z'
'-x, y, -z'
'x+1/2, y+1/2, z'
'-x+1/2, y+1/2, -z'
'-x, -y, -z'
'x, -y, z'
'-x+1/2, -y+1/2, -z'
'x+1/2, -y+1/2, z'

loop_
_atom_site_label
_atom_site_type_symbol
_atom_site_fract_x
_atom_site_fract_y
_atom_site_fract_z
_atom_site_U_iso_or_equiv
_atom_site_adp_type
_atom_site_occupancy
_atom_site_symmetry_multiplicity
_atom_site_calc_flag
_atom_site_refinement_flags
_atom_site_disorder_assembly
_atom_site_disorder_group
Ca1 Ca 0.23924(13) 0.5000 0.7677(2) 0.0226(5) Uani 0.68 2 d SP . .
Na1 Na 0.23924(13) 0.5000 0.7677(2) 0.0226(5) Uani 0.32 2 d SP . .
K2 K 0.5000 0.1745(8) 0.5000 0.023(2) Uani 0.26 2 d SP . .
Na2 Na 0.5000 0.1745(8) 0.5000 0.023(2) Uani 0.04 2 d SP . .
Si1 Si 0.23600(10) 0.11754(11) 0.64950(16) 0.0143(4) Uani 1 1 d . . .
Si2 Si 0.57699(10) 0.38344(12) 0.81969(17) 0.0147(4) Uani 1 1 d . . .
Si3 Si 0.36919(12) 0.30771(12) 0.76568(17) 0.0152(4) Uani 0.01 1 d P . .
Al3 Al 0.36919(12) 0.30771(12) 0.76568(17) 0.0152(4) Uani 0.99 1 d P . .
O1 O 0.2582(3) 0.0000 0.7216(6) 0.0148(12) Uani 1 2 d S . .
O2 O 0.2892(2) 0.3764(3) 0.5773(4) 0.0175(9) Uani 1 1 d . . .
O3 O 0.3602(3) 0.3789(3) 0.9564(4) 0.0200(9) Uani 1 1 d . . .
O4 O 0.6442(2) 0.3444(3) 0.7007(4) 0.0199(9) Uani 1 1 d . . .
O5 O 0.3291(2) 0.1831(3) 0.7645(4) 0.0204(9) Uani 1 1 d . . .
O6 O 0.5440(4) 0.5000 0.7599(6) 0.0202(12) Uani 1 2 d S . .
O7 O 0.4855(3) 0.3089(3) 0.7660(4) 0.0206(10) Uani 1 1 d . . .
W1 O 0.1393(4) 0.3862(4) 0.8579(6) 0.062(2) Uani 0.882(9) 1 d P . .
W2 O 0.0996(5) 0.5000 0.4781(9) 0.038(3) Uani 0.812(14) 2 d SP . .
W3 O 0.0000 0.467(2) 0.0000 0.160(14) Uiso 0.489(17) 2 d SP . .
W4 O 0.014(4) 0.3358(18) 0.505(7) 0.070(10) Uiso 0.304(9) 1 d P . .
W5 O 0.049(6) 0.5000 0.286(11) 0.23(5) Uiso 0.21(3) 2 d SP . .

loop_
_atom_site_aniso_label
_atom_site_aniso_U_11
_atom_site_aniso_U_22
_atom_site_aniso_U_33
_atom_site_aniso_U_23
_atom_site_aniso_U_13
_atom_site_aniso_U_12
Ca1 0.0298(14) 0.0197(16) 0.0240(8) 0.000 0.0164(8) 0.000
Na1 0.0298(14) 0.0197(16) 0.0240(8) 0.000 0.0164(8) 0.000
K2 0.040(6) 0.011(6) 0.020(3) 0.000 0.013(3) 0.000
Na2 0.040(6) 0.011(6) 0.020(3) 0.000 0.013(3) 0.000
Si1 0.0211(10) 0.0117(12) 0.0148(5) -0.0007(6) 0.0123(6) -0.0009(5)
Si2 0.0207(10) 0.0123(13) 0.0158(5) 0.0006(6) 0.0124(6) -0.0008(5)
Si3 0.0207(11) 0.0141(13) 0.0150(6) -0.0015(6) 0.0115(6) -0.0018(5)
Al3 0.0207(11) 0.0141(13) 0.0150(6) -0.0015(6) 0.0115(6) -0.0018(5)
O1 0.011(4) 0.016(4) 0.017(2) 0.000 0.005(2) 0.000
O2 0.031(3) 0.010(3) 0.0176(14) 0.0011(14) 0.0165(14) 0.0025(13)
O3 0.032(3) 0.016(3) 0.0146(14) -0.0021(15) 0.0120(15) 0.0038(14)
O4 0.030(3) 0.016(3) 0.0236(15) -0.0025(15) 0.0213(15) -0.0013(14)
O5 0.027(3) 0.015(3) 0.0205(15) -0.0020(15) 0.0087(16) -0.0055(14)
O6 0.031(4) 0.011(4) 0.020(2) 0.000 0.011(2) 0.000
O7 0.027(3) 0.017(3) 0.0226(15) -0.0032(15) 0.0154(16) -0.0044(14)
W1 0.051(5) 0.096(6) 0.031(3) 0.011(3) 0.004(3) -0.045(3)
W2 0.038(6) 0.040(7) 0.044(4) 0.000 0.023(4) 0.000

loop_
_atom_type_symbol
_atom_type_description
_atom_type_scat_dispersion_real
_atom_type_scat_dispersion_imag
_atom_type_scat_source
O O 0.0106 0.0060 'International Tables Vol C Tables 4.2.6.8 and 6.1.1.4'
Si Si 0.0817 0.0704 'International Tables Vol C Tables 4.2.6.8 and 6.1.1.4'
Al Al 0.0645 0.0514 'International Tables Vol C Tables 4.2.6.8 and 6.1.1.4'
Ca Ca 0.2262 0.3064 'International Tables Vol C Tables 4.2.6.8 and 6.1.1.4'
Na Na 0.0362 0.0249 'International Tables Vol C Tables 4.2.6.8 and 6.1.1.4'
K K 0.2009 0.2494 'International Tables Vol C Tables 4.2.6.8 and 6.1.1.4'

loop_
_geom_angle_atom_site_label_1
_geom_angle_atom_site_label_2
_geom_angle_atom_site_label_3
_geom_angle
_geom_angle_site_symmetry_1
_geom_angle_site_symmetry_3
W1 Ca1 W1 78.6(3) . 6_565
W1 Ca1 W2 80.41(18) . .
W1 Ca1 W2 80.41(18) 6_565 .
W1 Ca1 O2 95.39(16) . .
W1 Ca1 O2 159.37(17) 6_565 .
W2 Ca1 O2 79.13(15) . .
W1 Ca1 O2 159.37(17) . 6_565
W1 Ca1 O2 95.39(16) 6_565 6_565
W2 Ca1 O2 79.13(15) . 6_565
O2 Ca1 O2 83.35(16) . 6_565
W1 Ca1 O3 130.62(14) . 6_565
W1 Ca1 O3 80.11(18) 6_565 6_565
W2 Ca1 O3 138.12(9) . 6_565
O2 Ca1 O3 117.51(13) . 6_565
O2 Ca1 O3 66.29(10) 6_565 6_565
W1 Ca1 O3 80.11(18) . .
W1 Ca1 O3 130.62(14) 6_565 .
W2 Ca1 O3 138.12(9) . .
O2 Ca1 O3 66.29(10) . .
O2 Ca1 O3 117.51(13) 6_565 .
O3 Ca1 O3 81.05(17) 6_565 .
W1 Ca1 Al3 160.89(14) . 6_565
W1 Ca1 Al3 86.49(16) 6_565 6_565
W2 Ca1 Al3 108.96(10) . 6_565
O2 Ca1 Al3 102.65(10) . 6_565
O2 Ca1 Al3 33.10(8) 6_565 6_565
O3 Ca1 Al3 33.21(7) 6_565 6_565
O3 Ca1 Al3 101.30(11) . 6_565
W1 Ca1 Si3 160.89(14) . 6_565
W1 Ca1 Si3 86.49(16) 6_565 6_565
W2 Ca1 Si3 108.96(10) . 6_565
O2 Ca1 Si3 102.65(10) . 6_565
O2 Ca1 Si3 33.10(8) 6_565 6_565
O3 Ca1 Si3 33.21(7) 6_565 6_565
O3 Ca1 Si3 101.30(11) . 6_565
Al3 Ca1 Si3 0.00(6) 6_565 6_565
W1 Ca1 Si3 86.49(16) . .
W1 Ca1 Si3 160.89(14) 6_565 .
W2 Ca1 Si3 108.96(10) . .
O2 Ca1 Si3 33.10(8) . .
O2 Ca1 Si3 102.65(10) 6_565 .
O3 Ca1 Si3 101.30(11) 6_565 .
O3 Ca1 Si3 33.21(7) . .
Al3 Ca1 Si3 105.23(8) 6_565 .
Si3 Ca1 Si3 105.23(8) 6_565 .
W1 Ca1 Si1 103.83(13) . 7_556
W1 Ca1 Si1 141.11(13) 6_565 7_556
W2 Ca1 Si1 62.24(15) . 7_556
O2 Ca1 Si1 21.31(8) . 7_556
O2 Ca1 Si1 68.58(8) 6_565 7_556
O3 Ca1 Si1 120.33(9) 6_565 7_556
O3 Ca1 Si1 87.22(8) . 7_556
Al3 Ca1 Si1 95.28(5) 6_565 7_556
Si3 Ca1 Si1 95.28(5) 6_565 7_556
Si3 Ca1 Si1 54.20(4) . 7_556
O7 K2 O7 99.4(3) . 2_656
O7 K2 W2 108.31(16) . 7_556
O7 K2 W2 139.38(19) 2_656 7_556
O7 K2 W2 139.38(19) . 3_545
O7 K2 W2 108.31(16) 2_656 3_545
W2 K2 W2 67.8(3) 7_556 3_545
O7 K2 W1 130.6(2) . 7_556
O7 K2 W1 72.98(13) 2_656 7_556
W2 K2 W1 66.5(2) 7_556 7_556
W2 K2 W1 86.6(3) 3_545 7_556
O7 K2 W1 72.98(13) . 8
O7 K2 W1 130.6(2) 2_656 8
W2 K2 W1 86.6(3) 7_556 8
W2 K2 W1 66.5(2) 3_545 8
W1 K2 W1 147.9(5) 7_556 8
O7 K2 W5 166.3(14) . 3_545
O7 K2 W5 90.4(11) 2_656 3_545
W2 K2 W5 68.6(12) 7_556 3_545
W2 K2 W5 26.9(14) 3_545 3_545
W1 K2 W5 61.5(15) 7_556 3_545
W1 K2 W5 93.4(15) 8 3_545
O7 K2 W5 90.4(11) . 7_556
O7 K2 W5 166.3(14) 2_656 7_556
W2 K2 W5 26.9(14) 7_556 7_556
W2 K2 W5 68.6(12) 3_545 7_556
W1 K2 W5 93.4(15) 7_556 7_556
W1 K2 W5 61.5(15) 8 7_556
W5 K2 W5 82(2) 3_545 7_556
O7 K2 O4 52.62(16) . .
O7 K2 O4 71.0(2) 2_656 .
W2 K2 O4 149.53(17) 7_556 .
W2 K2 O4 109.53(15) 3_545 .
W1 K2 O4 143.6(3) 7_556 .
W1 K2 O4 66.02(16) 8 .
W5 K2 O4 123.4(14) 3_545 .
W5 K2 O4 122.6(14) 7_556 .
O7 K2 O4 71.0(2) . 2_656
O7 K2 O4 52.62(16) 2_656 2_656
W2 K2 O4 109.53(15) 7_556 2_656
W2 K2 O4 149.53(17) 3_545 2_656
W1 K2 O4 66.02(16) 7_556 2_656
W1 K2 O4 143.6(3) 8 2_656
W5 K2 O4 122.6(14) 3_545 2_656
W5 K2 O4 123.4(14) 7_556 2_656
O4 K2 O4 87.8(3) . 2_656
O7 K2 Si2 25.41(10) . .
O7 K2 Si2 84.7(3) 2_656 .
W2 K2 Si2 130.69(13) 7_556 .
W2 K2 Si2 128.76(14) 3_545 .
W1 K2 Si2 143.3(3) 7_556 .
W1 K2 Si2 67.95(15) 8 .
W5 K2 Si2 149.3(15) 3_545 .
W5 K2 Si2 107.8(12) 7_556 .
O4 K2 Si2 27.24(9) . .
O4 K2 Si2 77.3(2) 2_656 .
O7 K2 Si2 84.7(3) . 2_656
O7 K2 Si2 25.41(10) 2_656 2_656
W2 K2 Si2 128.76(14) 7_556 2_656
W2 K2 Si2 130.69(13) 3_545 2_656
W1 K2 Si2 67.95(14) 7_556 2_656
W1 K2 Si2 143.3(3) 8 2_656
W5 K2 Si2 107.8(12) 3_545 2_656
W5 K2 Si2 149.3(15) 7_556 2_656
O4 K2 Si2 77.3(2) . 2_656
O4 K2 Si2 27.24(9) 2_656 2_656
Si2 K2 Si2 79.3(2) . 2_656
O5 Si1 O4 110.1(2) . 8_455
O5 Si1 O2 112.61(18) . 7_556
O4 Si1 O2 109.21(18) 8_455 7_556
O5 Si1 O1 107.0(2) . .
O4 Si1 O1 107.7(2) 8_455 .
O2 Si1 O1 110.1(2) 7_556 .
O5 Si1 Ca1 111.70(13) . 7_556
O4 Si1 Ca1 133.06(13) 8_455 7_556
O2 Si1 Ca1 33.32(13) 7_556 7_556
O1 Si1 Ca1 79.35(14) . 7_556
O7 Si2 O3 111.75(18) . 2_657
O7 Si2 O6 111.0(2) . .
O3 Si2 O6 109.4(2) 2_657 .
O7 Si2 O4 107.0(2) . .
O3 Si2 O4 108.51(18) 2_657 .
O6 Si2 O4 109.1(2) . .
O7 Si2 K2 46.81(14) . .
O3 Si2 K2 127.39(17) 2_657 .
O6 Si2 K2 122.98(19) . .
O4 Si2 K2 60.20(13) . .
O7 Si3 O5 110.33(19) . .
O7 Si3 O2 113.20(17) . .
O5 Si3 O2 110.27(18) . .
O7 Si3 O3 110.63(17) . .
O5 Si3 O3 112.56(17) . .
O2 Si3 O3 99.49(17) . .
O7 Si3 Ca1 126.87(15) . .
O5 Si3 Ca1 122.79(14) . .
O2 Si3 Ca1 49.65(11) . .
O3 Si3 Ca1 49.88(12) . .
O7 Si3 K2 44.70(14) . .
O5 Si3 K2 77.98(18) . .
O2 Si3 K2 98.21(13) . .
O3 Si3 K2 154.37(14) . .
Ca1 Si3 K2 144.65(12) . .
Si1 O1 Si1 142.2(3) 6 .
Si1 O2 Si3 136.4(2) 7_556 .
Si1 O2 Ca1 125.37(19) 7_556 .
Si3 O2 Ca1 97.25(13) . .
Si2 O3 Si3 133.7(2) 2_657 .
Si2 O3 Ca1 128.36(18) 2_657 .
Si3 O3 Ca1 96.91(14) . .
Si1 O4 Si2 139.1(3) 8 .
Si1 O4 K2 127.08(16) 8 .
Si2 O4 K2 92.56(16) . .
Si1 O5 Si3 137.5(2) . .
Si2 O6 Si2 141.3(3) 6_565 .
Si2 O7 Si3 139.7(3) . .
Si2 O7 K2 107.78(19) . .
Si3 O7 K2 108.95(16) . .
Ca1 W1 W4 99.1(10) . .
Ca1 W1 W3 118.6(6) . 1_556
W4 W1 W3 96.7(11) . 1_556
Ca1 W1 Na2 103.01(19) . 7_556
W4 W1 Na2 3.9(10) . 7_556
W3 W1 Na2 94.3(2) 1_556 7_556
Ca1 W1 K2 103.01(19) . 7_556
W4 W1 K2 3.9(10) . 7_556
W3 W1 K2 94.3(2) 1_556 7_556
Na2 W1 K2 0.0(4) 7_556 7_556
Ca1 W1 W4 103.5(9) . 2_556
W4 W1 W4 7(2) . 2_556
W3 W1 W4 90.3(10) 1_556 2_556
Na2 W1 W4 4.4(8) 7_556 2_556
K2 W1 W4 4.4(8) 7_556 2_556
Ca1 W1 W1 50.72(16) . 6_565
W4 W1 W1 104.0(6) . 6_565
W3 W1 W1 67.9(6) 1_556 6_565
Na2 W1 W1 106.1(2) 7_556 6_565
K2 W1 W1 106.1(2) 7_556 6_565
W4 W1 W1 102.9(5) 2_556 6_565
Ca1 W1 W5 100.2(10) . 5_566
W4 W1 W5 62.5(15) . 5_566
W3 W1 W5 41.1(14) 1_556 5_566
Na2 W1 W5 61.7(12) 7_556 5_566
K2 W1 W5 61.7(12) 7_556 5_566
W4 W1 W5 57.3(14) 2_556 5_566
W1 W1 W5 60.3(8) 6_565 5_566
Ca1 W1 W2 50.76(15) . .
W4 W1 W2 51.3(8) . .
W3 W1 W2 103.5(4) 1_556 .
Na2 W1 W2 54.9(2) 7_556 .
K2 W1 W2 54.9(2) 7_556 .
W4 W1 W2 54.3(8) 2_556 .
W1 W1 W2 61.09(12) 6_565 .
W5 W1 W2 64.7(13) 5_566 .
Ca1 W1 W3 104.5(5) . 5_566
W4 W1 W3 99.5(10) . 5_566
W3 W1 W3 14.1(11) 1_556 5_566
Na2 W1 W3 98.0(2) 7_556 5_566
K2 W1 W3 98.0(2) 7_556 5_566
W4 W1 W3 93.6(9) 2_556 5_566
W1 W1 W3 53.8(5) 6_565 5_566
W5 W1 W3 38.1(14) 5_566 5_566
W2 W1 W3 94.4(4) . 5_566
W5 W2 Ca1 158(3) . .
W5 W2 W4 89(2) . .
Ca1 W2 W4 102.8(11) . .
W5 W2 W4 89(2) . 6_565
Ca1 W2 W4 102.8(11) . 6_565
W4 W2 W4 116(2) . 6_565
W5 W2 Na2 87.5(19) . 7_556
Ca1 W2 Na2 104.68(17) . 7_556
W4 W2 Na2 2.2(11) . 7_556
W4 W2 Na2 114.0(11) 6_565 7_556
W5 W2 K2 87.5(19) . 7_556
Ca1 W2 K2 104.68(17) . 7_556
W4 W2 K2 2.2(11) . 7_556
W4 W2 K2 114.0(11) 6_565 7_556
Na2 W2 K2 0.0 7_556 7_556
W5 W2 Na2 87.5(18) . 3_455
Ca1 W2 Na2 104.68(17) . 3_455
W4 W2 Na2 114.0(11) . 3_455
W4 W2 Na2 2.2(11) 6_565 3_455
Na2 W2 Na2 112.2(3) 7_556 3_455
K2 W2 Na2 112.2(3) 7_556 3_455
W5 W2 K2 87.5(18) . 3_455
Ca1 W2 K2 104.68(17) . 3_455
W4 W2 K2 114.0(11) . 3_455
W4 W2 K2 2.2(11) 6_565 3_455
Na2 W2 K2 112.2(3) 7_556 3_455
K2 W2 K2 112.2(3) 7_556 3_455
Na2 W2 K2 0.0 3_455 3_455
W5 W2 W4 86(2) . 2_556
Ca1 W2 W4 107.6(10) . 2_556
W4 W2 W4 7.0(18) . 2_556
W4 W2 W4 109.2(7) 6_565 2_556
Na2 W2 W4 4.9(9) 7_556 2_556
K2 W2 W4 4.9(9) 7_556 2_556
Na2 W2 W4 107.4(9) 3_455 2_556
K2 W2 W4 107.4(9) 3_455 2_556
W5 W2 W4 86(2) . 5_566
Ca1 W2 W4 107.6(10) . 5_566
W4 W2 W4 109.2(7) . 5_566
W4 W2 W4 7.0(18) 6_565 5_566
Na2 W2 W4 107.4(9) 7_556 5_566
K2 W2 W4 107.4(9) 7_556 5_566
Na2 W2 W4 4.9(9) 3_455 5_566
K2 W2 W4 4.9(9) 3_455 5_566
W4 W2 W4 102.6(18) 2_556 5_566
W5 W2 W2 85(3) . 5_566
Ca1 W2 W2 117.0(3) . 5_566
W4 W2 W2 57.9(11) . 5_566
W4 W2 W2 57.9(11) 6_565 5_566
Na2 W2 W2 56.10(17) 7_556 5_566
K2 W2 W2 56.10(17) 7_556 5_566
Na2 W2 W2 56.10(17) 3_455 5_566
K2 W2 W2 56.10(17) 3_455 5_566
W4 W2 W2 51.3(9) 2_556 5_566
W4 W2 W2 51.3(9) 5_566 5_566
W3 W3 W5 78.0(10) 5_565 .
W3 W3 W5 78.0(10) 5_565 5_565
W5 W3 W5 156(2) . 5_565
W3 W3 W1 112.1(6) 5_565 2_556
W5 W3 W1 74.2(19) . 2_556
W5 W3 W1 115(2) 5_565 2_556
W3 W3 W1 112.1(6) 5_565 1_554
W5 W3 W1 115(2) . 1_554
W5 W3 W1 74.2(19) 5_565 1_554
W1 W3 W1 135.9(12) 2_556 1_554
W3 W3 W1 53.8(5) 5_565 6_564
W5 W3 W1 100.5(18) . 6_564
W5 W3 W1 64.7(19) 5_565 6_564
W1 W3 W1 165.9(11) 2_556 6_564
W1 W3 W1 58.3(2) 1_554 6_564
W3 W3 W1 53.8(5) 5_565 5_566
W5 W3 W1 64.7(19) . 5_566
W5 W3 W1 100.5(18) 5_565 5_566
W1 W3 W1 58.3(2) 2_556 5_566
W1 W3 W1 165.9(11) 1_554 5_566
W1 W3 W1 107.6(9) 6_564 5_566
W3 W3 W2 82.8(5) 5_565 .
W5 W3 W2 6.4(16) . .
W5 W3 W2 160.3(16) 5_565 .
W1 W3 W2 75.95(16) 2_556 .
W1 W3 W2 109.7(2) 1_554 .
W1 W3 W2 100.3(5) 6_564 .
W1 W3 W2 70.9(3) 5_566 .
W3 W3 W2 82.8(5) 5_565 5_565
W5 W3 W2 160.3(16) . 5_565
W5 W3 W2 6.4(16) 5_565 5_565
W1 W3 W2 109.7(2) 2_556 5_565
W1 W3 W2 75.95(16) 1_554 5_565
W1 W3 W2 70.9(3) 6_564 5_565
W1 W3 W2 100.3(5) 5_566 5_565
W2 W3 W2 165.5(11) . 5_565
W3 W3 K2 116.4(4) 5_565 7
W5 W3 K2 156.4(19) . 7
W5 W3 K2 43.0(11) 5_565 7
W1 W3 K2 113.3(7) 2_556 7
W1 W3 K2 43.2(2) 1_554 7
W1 W3 K2 76.89(13) 6_564 7
W1 W3 K2 138.73(19) 5_566 7
W2 W3 K2 150.1(6) . 7
W2 W3 K2 41.00(18) 5_565 7
W3 W3 K2 116.4(4) 5_565 7_556
W5 W3 K2 43.0(11) . 7_556
W5 W3 K2 156.4(19) 5_565 7_556
W1 W3 K2 43.2(2) 2_556 7_556
W1 W3 K2 113.3(7) 1_554 7_556
W1 W3 K2 138.73(19) 6_564 7_556
W1 W3 K2 76.89(13) 5_566 7_556
W2 W3 K2 41.00(18) . 7_556
W2 W3 K2 150.1(6) 5_565 7_556
K2 W3 K2 127.2(8) 7 7_556
Na2 W4 K2 0(4) 7_556 7_556
Na2 W4 W4 35(10) 7_556 2_556
K2 W4 W4 35(10) 7_556 2_556
Na2 W4 W2 154(10) 7_556 .
K2 W4 W2 154(10) 7_556 .
W4 W4 W2 120(3) 2_556 .
Na2 W4 W1 124(10) 7_556 .
K2 W4 W1 124(10) 7_556 .
W4 W4 W1 121(10) 2_556 .
W2 W4 W1 71.5(10) . .
Na2 W4 W2 87(10) 7_556 5_566
K2 W4 W2 87(10) 7_556 5_566
W4 W4 W2 53(3) 2_556 5_566
W2 W4 W2 70.8(7) . 5_566
W1 W4 W2 89.3(12) . 5_566
Na2 W4 W5 131(10) 7_556 .
K2 W4 W5 131(10) 7_556 .
W4 W4 W5 106(10) 2_556 .
W2 W4 W5 28.6(15) . .
W1 W4 W5 100.1(19) . .
W2 W4 W5 71.0(15) 5_566 .
Na2 W4 W1 68(10) 7_556 2_556
K2 W4 W1 68(10) 7_556 2_556
W4 W4 W1 53(10) 2_556 2_556
W2 W4 W1 88.9(12) . 2_556
W1 W4 W1 152.3(11) . 2_556
W2 W4 W1 65.3(9) 5_566 2_556
W5 W4 W1 62.5(19) . 2_556
Na2 W4 W5 95(10) 7_556 5_566
K2 W4 W5 95(10) 7_556 5_566
W4 W4 W5 67(10) 2_556 5_566
W2 W4 W5 71.8(13) . 5_566
W1 W4 W5 63.3(18) . 5_566
W2 W4 W5 27.2(15) 5_566 5_566
W5 W4 W5 85(2) . 5_566
W1 W4 W5 92.4(19) 2_556 5_566
Na2 W4 Ca1 160(10) 7_556 .
K2 W4 Ca1 160(10) 7_556 .
W4 W4 Ca1 139(9) 2_556 .
W2 W4 Ca1 37.5(7) . .
W1 W4 Ca1 36.8(5) . .
W2 W4 Ca1 88.4(8) 5_566 .
W5 W4 Ca1 65.1(17) . .
W1 W4 Ca1 126.4(10) 2_556 .
W5 W4 Ca1 72.8(16) 5_566 .
W2 W5 W3 164(4) . .
W2 W5 W3 164(4) . 5_565
W3 W5 W3 24(2) . 5_565
W2 W5 W4 63(2) . 6_565
W3 W5 W4 133(3) . 6_565
W3 W5 W4 111.8(19) 5_565 6_565
W2 W5 W4 63(2) . .
W3 W5 W4 111.8(19) . .
W3 W5 W4 133(3) 5_565 .
W4 W5 W4 97(3) 6_565 .
W2 W5 W4 67(2) . 2_556
W3 W5 W4 109(2) . 2_556
W3 W5 W4 129(3) 5_565 2_556
W4 W5 W4 95(2) 6_565 2_556
W4 W5 W4 7.2(18) . 2_556
W2 W5 W4 67(2) . 5_566
W3 W5 W4 129(3) . 5_566
W3 W5 W4 109(2) 5_565 5_566
W4 W5 W4 7.2(18) 6_565 5_566
W4 W5 W4 95(2) . 5_566
W4 W5 W4 92(3) 2_556 5_566
W2 W5 W1 118(3) . 2_556
W3 W5 W1 64.7(19) . 2_556
W3 W5 W1 77(2) 5_565 2_556
W4 W5 W1 104(3) 6_565 2_556
W4 W5 W1 60.2(14) . 2_556
W4 W5 W1 54.1(14) 2_556 2_556
W4 W5 W1 97(2) 5_566 2_556
W2 W5 W1 118(3) . 5_566
W3 W5 W1 77(2) . 5_566
W3 W5 W1 64.7(19) 5_565 5_566
W4 W5 W1 60.2(14) 6_565 5_566
W4 W5 W1 104(3) . 5_566
W4 W5 W1 97(2) 2_556 5_566
W4 W5 W1 54.1(14) 5_566 5_566
W1 W5 W1 59.3(16) 2_556 5_566
W2 W5 K2 65.6(19) . 3_455
W3 W5 K2 130(3) . 3_455
W3 W5 K2 109.3(17) 5_565 3_455
W4 W5 K2 3.4(10) 6_565 3_455
W4 W5 K2 98(2) . 3_455
W4 W5 K2 95(2) 2_556 3_455
W4 W5 K2 4.5(9) 5_566 3_455
W1 W5 K2 102(2) 2_556 3_455
W1 W5 K2 56.8(10) 5_566 3_455
W2 W5 Na2 65.6(19) . 3_455
W3 W5 Na2 130(3) . 3_455
W3 W5 Na2 109.3(17) 5_565 3_455
W4 W5 Na2 3.4(10) 6_565 3_455
W4 W5 Na2 98(2) . 3_455
W4 W5 Na2 95(2) 2_556 3_455
W4 W5 Na2 4.5(9) 5_566 3_455
W1 W5 Na2 102(2) 2_556 3_455
W1 W5 Na2 56.8(10) 5_566 3_455
K2 W5 Na2 0.0 3_455 3_455
W2 W5 Na2 65.6(19) . 7_556
W3 W5 Na2 109.3(17) . 7_556
W3 W5 Na2 130(3) 5_565 7_556
W4 W5 Na2 98(2) 6_565 7_556
W4 W5 Na2 3.4(10) . 7_556
W4 W5 Na2 4.5(9) 2_556 7_556
W4 W5 Na2 95(2) 5_566 7_556
W1 W5 Na2 56.8(10) 2_556 7_556
W1 W5 Na2 102(2) 5_566 7_556
K2 W5 Na2 98(2) 3_455 7_556
Na2 W5 Na2 98(2) 3_455 7_556

loop_
_geom_bond_atom_site_label_1
_geom_bond_atom_site_label_2
_geom_bond_distance
_geom_bond_site_symmetry_2
Ca1 W1 2.362(5) .
Ca1 W1 2.362(5) 6_565
Ca1 W2 2.430(7) .
Ca1 O2 2.442(3) .
Ca1 O2 2.442(3) 6_565
Ca1 O3 2.449(4) 6_565
Ca1 O3 2.449(4) .
Ca1 Al3 3.179(2) 6_565
Ca1 Si3 3.179(2) 6_565
Ca1 Si3 3.179(2) .
Ca1 Si1 3.6254(18) 7_556
K2 O7 2.730(7) .
K2 O7 2.730(7) 2_656
K2 W2 2.762(9) 7_556
K2 W2 2.762(9) 3_545
K2 W1 2.880(5) 7_556
K2 W1 2.880(5) 8
K2 W5 3.03(5) 3_545
K2 W5 3.03(5) 7_556
K2 O4 3.097(8) .
K2 O4 3.097(8) 2_656
K2 Si2 3.566(8) .
K2 Si2 3.566(8) 2_656
Si1 O5 1.603(4) .
Si1 O4 1.615(3) 8_455
Si1 O2 1.616(3) 7_556
Si1 O1 1.632(2) .
Si1 Ca1 3.6254(18) 7_556
Si2 O7 1.607(4) .
Si2 O3 1.619(3) 2_657
Si2 O6 1.623(2) .
Si2 O4 1.633(3) .
Si3 O7 1.722(4) .
Si3 O5 1.740(4) .
Si3 O2 1.750(4) .
Si3 O3 1.754(3) .
O1 Si1 1.632(2) 6
O2 Si1 1.616(3) 7_556
O3 Si2 1.619(3) 2_657
O4 Si1 1.615(3) 8
O6 Si2 1.623(2) 6_565
W1 W4 2.74(5) .
W1 W3 2.839(14) 1_556
W1 Na2 2.880(5) 7_556
W1 K2 2.880(5) 7_556
W1 W4 2.96(5) 2_556
W1 W1 2.991(12) 6_565
W1 W5 3.02(7) 5_566
W1 W2 3.094(7) .
W1 W3 3.26(2) 5_566
W2 W5 1.37(8) .
W2 W4 2.55(3) .
W2 W4 2.55(3) 6_565
W2 Na2 2.762(9) 7_556
W2 K2 2.762(9) 7_556
W2 Na2 2.762(9) 3_455
W2 K2 2.762(9) 3_455
W2 W4 2.76(4) 2_556
W2 W4 2.76(4) 5_566
W2 W2 3.081(14) 5_566
W3 W3 0.86(6) 5_565
W3 W5 2.06(8) .
W3 W5 2.06(8) 5_565
W3 W1 2.839(14) 2_556
W3 W1 2.839(14) 1_554
W3 W1 3.26(2) 6_564
W3 W1 3.26(2) 5_566
W3 W2 3.407(8) 5_565
W3 K2 4.194(15) 7
W3 K2 4.194(15) 7_556
W4 Na2 0.24(4) 7_556
W4 K2 0.24(4) 7_556
W4 W4 0.39(10) 2_556
W4 W2 2.76(4) 5_566
W4 W5 2.87(6) .
W4 W1 2.96(5) 2_556
W4 W5 3.00(7) 5_566
W5 W3 2.06(8) 5_565
W5 W4 2.87(6) 6_565
W5 W4 3.00(7) 2_556
W5 W4 3.00(7) 5_566
W5 W1 3.02(7) 2_556
W5 W1 3.02(7) 5_566
W5 K2 3.03(5) 3_455
W5 Na2 3.03(5) 3_455
W5 Na2 3.03(5) 7_556
